data_4084351
loop_
_publ_author_name
'Suzuki, Noriyuki'
'Yoshitani, Takao'
'Inoue, Shota'
'Hashizume, Daisuke'
'Yoshida, Hajime'
'Tezuka, Meguru'
'Ida, Keisuke'
'Nagashima, Sayoko'
'Chihara, Teiji'
'Kobayashi, Osamu'
'Nanbu, Shinkoh'
'Masuyama, Yoshiro'

_publ_section_title
;
 Haptotropic Shift of [5]Cumulenes in Zirconocene Complexes and Effects of
 Steric Factors
;
_journal_issue 19
_journal_name_full Organometallics
_journal_page_first 5220
_journal_paper_doi 10.1021/om500536c
_journal_volume 33
_journal_year 2014
_chemical_formula_moiety 'C36 H50 Zr'
_chemical_formula_sum 'C36 H50 Zr'
_chemical_formula_weight 574.01
_space_group_IT_number 14
_symmetry_cell_setting monoclinic
_symmetry_Int_Tables_number 14
_symmetry_space_group_name_Hall '-P 2ybc'
_symmetry_space_group_name_H-M 'P 1 21/c 1'
_atom_sites_solution_hydrogens geom
_atom_sites_solution_primary direct
_atom_sites_solution_secondary difmap
_cell_angle_alpha 90.0000
_cell_angle_beta 110.5492(17)
_cell_angle_gamma 90.0000
_cell_formula_units_Z 4
_cell_length_a 15.006(7)
_cell_length_b 12.037(5)
_cell_length_c 17.887(8)
_cell_measurement_reflns_used 8093
_cell_measurement_temperature 93
_cell_measurement_theta_max 27.48
_cell_measurement_theta_min 3.06
_cell_volume 3025(2)
_computing_cell_refinement CrystalClear
_computing_data_collection 'CrystalClear (Rigaku Corp., 2000)'
_computing_data_reduction CrystalClear
_computing_molecular_graphics 'CrystalStructure 4.0'
_computing_publication_material 'CrystalStructure 4.0 (Rigaku, 2010)'
_computing_structure_refinement 'SHELXL97 (Sheldrick, 2008)'
_computing_structure_solution 'Il Milione (Burla, et al., 2007)'
_diffrn_ambient_temperature 93
_diffrn_detector_area_resol_mean 7.314
_diffrn_measured_fraction_theta_full 0.990
_diffrn_measured_fraction_theta_max 0.990
_diffrn_measurement_device_type 'Rigaku Mercury70'
_diffrn_measurement_method \w
_diffrn_radiation_type 'Mo K\a'
_diffrn_radiation_wavelength 0.71070
_diffrn_reflns_av_R_equivalents 0.0820
_diffrn_reflns_limit_h_max 16
_diffrn_reflns_limit_h_min -17
_diffrn_reflns_limit_k_max 14
_diffrn_reflns_limit_k_min -14
_diffrn_reflns_limit_l_max 21
_diffrn_reflns_limit_l_min -19
_diffrn_reflns_number 19152
_diffrn_reflns_theta_full 25.00
_diffrn_reflns_theta_max 25.00
_diffrn_standards_number 0
_exptl_absorpt_coefficient_mu 0.385
_exptl_absorpt_correction_T_max 0.989
_exptl_absorpt_correction_T_min 0.605
_exptl_absorpt_correction_type multi-scan
_exptl_absorpt_process_details 'REQAB (Rigaku, 1998)'
_exptl_crystal_colour yellow
_exptl_crystal_density_diffrn 1.260
_exptl_crystal_density_method 'not measured'
_exptl_crystal_description platelet
_exptl_crystal_F_000 1224.00
_exptl_crystal_size_max 0.200
_exptl_crystal_size_mid 0.150
_exptl_crystal_size_min 0.030
_refine_diff_density_max 1.410
_refine_diff_density_min -1.400
_refine_ls_extinction_method none
_refine_ls_goodness_of_fit_ref 1.161
_refine_ls_hydrogen_treatment mixed
_refine_ls_number_parameters 398
_refine_ls_number_reflns 5286
_refine_ls_number_restraints 0
_refine_ls_R_factor_gt 0.0670
_refine_ls_shift/su_max 0.000
_refine_ls_structure_factor_coef Fsqd
_refine_ls_weighting_details 'w = 1/[\s^2^(Fo^2^)+(0.0712P)^2^+4.1414P] where P=(Fo^2^+2Fc^2^)/3'
_refine_ls_weighting_scheme calc
_refine_ls_wR_factor_ref 0.1667
_reflns_number_gt 4591
_reflns_number_total 5288
_reflns_threshold_expression F^2^>2.0\s(F^2^)
_cod_data_source_file om500536c_si_002.cif
_cod_data_source_block 14e_TY92a
_cod_depositor_comments 'Adding full bibliography for 4084349--4084356.cif.'
_cod_original_cell_volume 3025(3)
_cod_database_code 4084351

loop_
_symmetry_equiv_pos_site_id
_symmetry_equiv_pos_as_xyz
1 +X,+Y,+Z
2 -X,1/2+Y,1/2-Z
3 -X,-Y,-Z
4 +X,1/2-Y,1/2+Z

loop_
_atom_site_label
_atom_site_type_symbol
_atom_site_fract_x
_atom_site_fract_y
_atom_site_fract_z
_atom_site_U_iso_or_equiv
_atom_site_adp_type
_atom_site_occupancy
_atom_site_symmetry_multiplicity
_atom_site_calc_flag
_atom_site_refinement_flags
Zr1 Zr 0.19127(3) 0.22136(3) 0.23836(2) 0.01765(17) Uani 1.0 4 d .
C1 C 0.4106(3) 0.1963(4) 0.1895(3) 0.0212(10) Uani 1.0 4 d .
C2 C 0.3208(3) 0.2136(4) 0.1892(3) 0.0197(9) Uani 1.0 4 d .
C3 C 0.2339(3) 0.2116(4) 0.1265(3) 0.0204(10) Uani 1.0 4 d .
C4 C 0.1438(3) 0.2152(4) 0.1007(3) 0.0181(9) Uani 1.0 4 d .
C5 C 0.0589(4) 0.2168(4) 0.1153(3) 0.0204(9) Uani 1.0 4 d .
C6 C -0.0336(3) 0.2272(3) 0.0648(3) 0.0166(9) Uani 1.0 4 d .
C7 C 0.4964(3) 0.2021(4) 0.2691(3) 0.0218(10) Uani 1.0 4 d .
C8 C 0.5805(4) 0.2755(4) 0.2647(3) 0.0234(10) Uani 1.0 4 d .
C9 C 0.6478(4) 0.2310(4) 0.2252(3) 0.0280(11) Uani 1.0 4 d .
C10 C 0.6037(4) 0.2195(5) 0.1348(3) 0.0293(11) Uani 1.0 4 d .
C11 C 0.5230(4) 0.1350(4) 0.1088(3) 0.0283(11) Uani 1.0 4 d .
C12 C 0.4230(3) 0.1667(4) 0.1086(3) 0.0217(10) Uani 1.0 4 d .
C13 C 0.5314(4) 0.0832(4) 0.2971(3) 0.0279(11) Uani 1.0 4 d .
C14 C 0.4697(4) 0.2573(5) 0.3359(3) 0.0259(11) Uani 1.0 4 d .
C15 C 0.3872(4) 0.2675(4) 0.0517(3) 0.0267(11) Uani 1.0 4 d .
C16 C 0.3617(4) 0.0634(4) 0.0730(3) 0.0270(10) Uani 1.0 4 d .
C17 C -0.1180(3) 0.2138(4) 0.0940(3) 0.0192(9) Uani 1.0 4 d .
C18 C -0.1757(3) 0.3229(4) 0.0857(3) 0.0243(10) Uani 1.0 4 d .
C19 C -0.2445(4) 0.3587(4) 0.0040(3) 0.0277(11) Uani 1.0 4 d .
C20 C -0.1963(4) 0.3850(4) -0.0562(3) 0.0296(11) Uani 1.0 4 d .
C21 C -0.1511(3) 0.2836(4) -0.0808(3) 0.0230(10) Uani 1.0 4 d .
C22 C -0.0493(3) 0.2493(4) -0.0256(3) 0.0192(9) Uani 1.0 4 d .
C23 C -0.1810(3) 0.1159(4) 0.0509(3) 0.0245(10) Uani 1.0 4 d .
C24 C -0.0858(4) 0.1835(5) 0.1824(3) 0.0262(10) Uani 1.0 4 d .
C25 C -0.0249(4) 0.1427(4) -0.0621(3) 0.0273(11) Uani 1.0 4 d .
C26 C 0.0168(4) 0.3433(4) -0.0326(3) 0.0275(11) Uani 1.0 4 d .
C27 C 0.2204(4) 0.0123(4) 0.2459(3) 0.0298(11) Uani 1.0 4 d .
C28 C 0.1248(4) 0.0283(4) 0.2398(3) 0.0237(10) Uani 1.0 4 d .
C29 C 0.1268(4) 0.0829(4) 0.3104(3) 0.0246(10) Uani 1.0 4 d .
C30 C 0.2218(4) 0.0995(4) 0.3592(3) 0.0299(11) Uani 1.0 4 d .
C31 C 0.2793(4) 0.0568(4) 0.3192(3) 0.0292(11) Uani 1.0 4 d .
C32 C 0.1621(4) 0.4277(4) 0.2135(3) 0.0257(10) Uani 1.0 4 d .
C33 C 0.1028(4) 0.3935(4) 0.2545(3) 0.0286(11) Uani 1.0 4 d .
C34 C 0.1611(4) 0.3609(4) 0.3313(4) 0.0330(12) Uani 1.0 4 d .
C35 C 0.2570(4) 0.3743(4) 0.3372(3) 0.0300(11) Uani 1.0 4 d .
C36 C 0.2568(4) 0.4170(4) 0.2645(3) 0.0268(11) Uani 1.0 4 d .
H241 H -0.041(5) 0.238(6) 0.220(4) 0.049(18) Uiso 1.0 4 d .
H242 H -0.052(4) 0.117(5) 0.191(3) 0.036(15) Uiso 1.0 4 d .
H243 H -0.140(4) 0.172(5) 0.196(3) 0.034(14) Uiso 1.0 4 d .
H33 H 0.038(4) 0.399(5) 0.233(3) 0.038(15) Uiso 1.0 4 d .
H29 H 0.076(4) 0.102(5) 0.320(3) 0.023(13) Uiso 1.0 4 d .
H28 H 0.066(4) 0.006(5) 0.194(3) 0.042(16) Uiso 1.0 4 d .
H143 H 0.454(4) 0.326(6) 0.325(4) 0.040(17) Uiso 1.0 4 d .
H8A H 0.5524 0.3451 0.2366 0.0281 Uiso 1.0 4 calc R
H8B H 0.6196 0.2963 0.3200 0.0281 Uiso 1.0 4 calc R
H9A H 0.6713 0.1573 0.2483 0.0336 Uiso 1.0 4 calc R
H9B H 0.7034 0.2812 0.2381 0.0336 Uiso 1.0 4 calc R
H10A H 0.5789 0.2927 0.1114 0.0352 Uiso 1.0 4 calc R
H10B H 0.6536 0.1968 0.1136 0.0352 Uiso 1.0 4 calc R
H11A H 0.5443 0.0691 0.1436 0.0340 Uiso 1.0 4 calc R
H11B H 0.5156 0.1112 0.0539 0.0340 Uiso 1.0 4 calc R
H141 H 0.416(5) 0.214(6) 0.342(4) 0.06(2) Uiso 1.0 4 d .
H13A H 0.5501 0.0461 0.2561 0.0335 Uiso 1.0 4 calc R
H13B H 0.4801 0.0411 0.3060 0.0335 Uiso 1.0 4 calc R
H13C H 0.5863 0.0869 0.3470 0.0335 Uiso 1.0 4 calc R
H142 H 0.527(4) 0.250(4) 0.389(3) 0.022(13) Uiso 1.0 4 d .
H15A H 0.3993 0.2542 0.0021 0.0321 Uiso 1.0 4 calc R
H15B H 0.4209 0.3348 0.0776 0.0321 Uiso 1.0 4 calc R
H15C H 0.3187 0.2772 0.0396 0.0321 Uiso 1.0 4 calc R
H16A H 0.3700 0.0427 0.0228 0.0324 Uiso 1.0 4 calc R
H16B H 0.2946 0.0804 0.0626 0.0324 Uiso 1.0 4 calc R
H16C H 0.3816 0.0015 0.1108 0.0324 Uiso 1.0 4 calc R
H35 H 0.315(4) 0.357(5) 0.377(3) 0.037(15) Uiso 1.0 4 d .
H18A H -0.2126 0.3171 0.1218 0.0291 Uiso 1.0 4 calc R
H18B H -0.1293 0.3840 0.1063 0.0291 Uiso 1.0 4 calc R
H19A H -0.2797 0.4253 0.0107 0.0333 Uiso 1.0 4 calc R
H19B H -0.2916 0.2986 -0.0179 0.0333 Uiso 1.0 4 calc R
H20A H -0.1462 0.4415 -0.0328 0.0356 Uiso 1.0 4 calc R
H20B H -0.2439 0.4177 -0.1045 0.0356 Uiso 1.0 4 calc R
H21A H -0.1492 0.2979 -0.1347 0.0276 Uiso 1.0 4 calc R
H21B H -0.1938 0.2193 -0.0853 0.0276 Uiso 1.0 4 calc R
H31 H 0.343(4) 0.051(5) 0.337(3) 0.026(13) Uiso 1.0 4 d .
H23A H -0.1426 0.0480 0.0601 0.0294 Uiso 1.0 4 calc R
H23B H -0.2077 0.1313 -0.0065 0.0294 Uiso 1.0 4 calc R
H23C H -0.2329 0.1060 0.0717 0.0294 Uiso 1.0 4 calc R
H25A H 0.0405 0.1201 -0.0313 0.0328 Uiso 1.0 4 calc R
H25B H -0.0307 0.1569 -0.1175 0.0328 Uiso 1.0 4 calc R
H25C H -0.0688 0.0832 -0.0605 0.0328 Uiso 1.0 4 calc R
H26A H 0.0820 0.3151 -0.0177 0.0330 Uiso 1.0 4 calc R
H26B H 0.0151 0.4044 0.0031 0.0330 Uiso 1.0 4 calc R
H26C H -0.0046 0.3703 -0.0878 0.0330 Uiso 1.0 4 calc R
H27 H 0.244(4) -0.023(5) 0.209(3) 0.030(14) Uiso 1.0 4 d .
H30 H 0.245(4) 0.128(5) 0.408(4) 0.040(16) Uiso 1.0 4 d .
H32 H 0.143(3) 0.454(4) 0.158(3) 0.018(12) Uiso 1.0 4 d .
H34 H 0.141(4) 0.339(4) 0.370(3) 0.017(12) Uiso 1.0 4 d .
H36 H 0.311(4) 0.435(5) 0.248(3) 0.030(14) Uiso 1.0 4 d .

loop_
_atom_site_aniso_label
_atom_site_aniso_U_11
_atom_site_aniso_U_22
_atom_site_aniso_U_33
_atom_site_aniso_U_12
_atom_site_aniso_U_13
_atom_site_aniso_U_23
Zr1 0.0200(3) 0.0125(3) 0.0208(3) -0.00051(15) 0.00765(19) 0.00018(15)
C1 0.022(3) 0.013(2) 0.030(3) -0.0023(17) 0.011(2) 0.0012(18)
C2 0.022(3) 0.016(3) 0.019(3) 0.0007(17) 0.0053(19) -0.0012(17)
C3 0.021(3) 0.018(3) 0.024(3) 0.0036(17) 0.010(2) 0.0014(17)
C4 0.025(3) 0.020(3) 0.007(2) -0.0040(17) 0.0028(18) -0.0040(16)
C5 0.024(3) 0.017(3) 0.022(3) 0.0004(17) 0.0101(19) -0.0019(17)
C6 0.018(2) 0.0074(19) 0.024(3) 0.0006(15) 0.0081(18) -0.0012(16)
C7 0.017(3) 0.023(3) 0.023(3) 0.0031(17) 0.0043(19) 0.0015(19)
C8 0.025(3) 0.015(3) 0.028(3) -0.0016(18) 0.006(2) 0.0013(18)
C9 0.021(3) 0.024(3) 0.039(3) 0.0000(18) 0.010(3) -0.003(2)
C10 0.021(3) 0.033(3) 0.037(3) -0.003(2) 0.015(3) -0.004(3)
C11 0.024(3) 0.028(3) 0.034(3) 0.0004(19) 0.011(2) -0.009(2)
C12 0.021(3) 0.022(3) 0.020(3) 0.0003(18) 0.0048(19) -0.0015(18)
C13 0.023(3) 0.020(3) 0.035(3) 0.0024(19) 0.003(2) 0.006(2)
C14 0.026(3) 0.025(3) 0.024(3) -0.003(2) 0.006(3) -0.008(2)
C15 0.025(3) 0.033(3) 0.023(3) 0.001(2) 0.009(2) 0.004(2)
C16 0.024(3) 0.024(3) 0.033(3) -0.0055(19) 0.012(2) -0.010(2)
C17 0.019(3) 0.016(3) 0.024(3) -0.0009(17) 0.0082(19) -0.0025(18)
C18 0.023(3) 0.019(3) 0.033(3) -0.0019(18) 0.012(2) -0.002(2)
C19 0.023(3) 0.025(3) 0.035(3) 0.0037(19) 0.009(2) -0.002(2)
C20 0.024(3) 0.027(3) 0.035(3) 0.002(2) 0.006(2) 0.007(2)
C21 0.019(3) 0.026(3) 0.020(3) -0.0014(18) 0.0018(19) 0.0020(18)
C22 0.020(3) 0.019(3) 0.017(3) 0.0035(17) 0.0049(19) -0.0019(17)
C23 0.024(3) 0.013(3) 0.037(3) -0.0045(18) 0.012(2) -0.0037(19)
C24 0.021(3) 0.026(3) 0.033(3) 0.000(2) 0.011(3) 0.001(2)
C25 0.033(3) 0.023(3) 0.028(3) 0.002(2) 0.013(2) -0.004(2)
C26 0.023(3) 0.032(3) 0.026(3) -0.003(2) 0.006(2) 0.008(2)
C27 0.045(3) 0.009(2) 0.041(3) 0.004(2) 0.022(3) 0.004(2)
C28 0.033(3) 0.011(2) 0.027(3) -0.0035(18) 0.010(2) 0.0036(18)
C29 0.028(3) 0.017(3) 0.032(3) -0.0009(19) 0.015(3) 0.0039(19)
C30 0.043(3) 0.023(3) 0.018(3) -0.007(3) 0.004(3) 0.007(2)
C31 0.025(3) 0.017(3) 0.043(3) 0.0011(19) 0.007(3) 0.014(2)
C32 0.034(3) 0.008(2) 0.033(3) 0.0032(18) 0.010(3) 0.0043(19)
C33 0.027(3) 0.011(3) 0.047(3) 0.0047(18) 0.012(3) -0.005(2)
C34 0.052(4) 0.020(3) 0.040(3) -0.006(3) 0.033(3) -0.011(3)
C35 0.033(3) 0.016(3) 0.033(3) 0.002(2) 0.002(3) -0.010(2)
C36 0.037(3) 0.011(3) 0.037(3) -0.0060(19) 0.020(3) -0.0056(19)

loop_
_atom_type_symbol
_atom_type_description
_atom_type_scat_dispersion_real
_atom_type_scat_dispersion_imag
_atom_type_scat_source
C C 0.0033 0.0016
;
International Tables for Crystallography
(1992, Vol. C, Tables 4.2.6.8 and 6.1.1.4)
;
H H 0.0000 0.0000
;
International Tables for Crystallography
(1992, Vol. C, Table 6.1.1.4)
;
Zr Zr -2.9673 0.5597
;
International Tables for Crystallography
(1992, Vol. C, Tables 4.2.6.8 and 6.1.1.4)
;

loop_
_geom_angle_atom_site_label_1
_geom_angle_atom_site_label_2
_geom_angle_atom_site_label_3
_geom_angle
_geom_angle_publ_flag
C2 Zr1 C3 34.29(14) yes
C2 Zr1 C4 66.11(15) yes
C2 Zr1 C5 100.35(17) yes
C2 Zr1 C27 80.51(18) yes
C2 Zr1 C28 109.91(16) yes
C2 Zr1 C29 132.26(16) yes
C2 Zr1 C30 111.41(17) yes
C2 Zr1 C31 81.45(17) yes
C2 Zr1 C32 94.94(17) yes
C2 Zr1 C33 126.74(17) yes
C2 Zr1 C34 128.74(17) yes
C2 Zr1 C35 96.82(17) yes
C2 Zr1 C36 77.98(17) yes
C3 Zr1 C4 31.83(16) yes
C3 Zr1 C5 66.06(17) yes
C3 Zr1 C27 84.33(18) yes
C3 Zr1 C28 101.08(17) yes
C3 Zr1 C29 133.48(16) yes
C3 Zr1 C30 133.82(17) yes
C3 Zr1 C31 101.96(18) yes
C3 Zr1 C32 88.93(17) yes
C3 Zr1 C33 117.16(17) yes
C3 Zr1 C34 140.98(17) yes
C3 Zr1 C35 119.34(18) yes
C3 Zr1 C36 89.98(17) yes
C4 Zr1 C5 34.24(18) yes
C4 Zr1 C27 90.45(16) yes
C4 Zr1 C28 90.36(15) yes
C4 Zr1 C29 119.82(15) yes
C4 Zr1 C30 142.26(16) yes
C4 Zr1 C31 119.12(17) yes
C4 Zr1 C32 82.82(16) yes
C4 Zr1 C33 99.76(16) yes
C4 Zr1 C34 131.77(16) yes
C4 Zr1 C35 132.36(17) yes
C4 Zr1 C36 100.43(16) yes
C5 Zr1 C27 95.61(15) yes
C5 Zr1 C28 77.64(14) yes
C5 Zr1 C29 96.47(16) yes
C5 Zr1 C30 128.22(16) yes
C5 Zr1 C31 127.26(15) yes
C5 Zr1 C32 79.90(14) yes
C5 Zr1 C33 79.88(16) yes
C5 Zr1 C34 109.85(17) yes
C5 Zr1 C35 131.35(15) yes
C5 Zr1 C36 109.53(15) yes
C27 Zr1 C28 32.28(18) yes
C27 Zr1 C29 53.46(19) yes
C27 Zr1 C30 53.35(18) yes
C27 Zr1 C31 32.07(15) yes
C27 Zr1 C32 173.01(18) yes
C27 Zr1 C33 152.74(19) yes
C27 Zr1 C34 133.75(19) yes
C27 Zr1 C35 132.14(15) yes
C27 Zr1 C36 149.33(16) yes
C28 Zr1 C29 32.63(17) yes
C28 Zr1 C30 53.84(15) yes
C28 Zr1 C31 53.49(15) yes
C28 Zr1 C32 148.96(16) yes
C28 Zr1 C33 121.73(18) yes
C28 Zr1 C34 116.29(19) yes
C28 Zr1 C35 136.59(18) yes
C28 Zr1 C36 168.68(18) yes
C29 Zr1 C30 32.40(15) yes
C29 Zr1 C31 53.36(18) yes
C29 Zr1 C32 132.04(18) yes
C29 Zr1 C33 100.02(18) yes
C29 Zr1 C34 84.96(18) yes
C29 Zr1 C35 104.71(18) yes
C29 Zr1 C36 136.11(18) yes
C30 Zr1 C31 32.14(19) yes
C30 Zr1 C32 133.62(17) yes
C30 Zr1 C33 108.91(19) yes
C30 Zr1 C34 80.92(18) yes
C30 Zr1 C35 85.09(17) yes
C30 Zr1 C36 116.22(16) yes
C31 Zr1 C32 152.84(14) yes
C31 Zr1 C33 139.86(19) yes
C31 Zr1 C34 108.90(17) yes
C31 Zr1 C35 100.07(15) yes
C31 Zr1 C36 122.08(15) yes
C32 Zr1 C33 32.05(19) yes
C32 Zr1 C34 53.21(18) yes
C32 Zr1 C35 53.40(15) yes
C32 Zr1 C36 32.06(14) yes
C33 Zr1 C34 32.26(16) yes
C33 Zr1 C35 53.81(15) yes
C33 Zr1 C36 53.32(17) yes
C34 Zr1 C35 32.76(19) yes
C34 Zr1 C36 53.5(2) yes
C35 Zr1 C36 32.24(18) yes
C2 C1 C7 120.0(5) yes
C2 C1 C12 118.0(4) yes
C7 C1 C12 122.0(4) yes
Zr1 C2 C1 158.7(4) yes
Zr1 C2 C3 69.2(3) yes
C1 C2 C3 130.4(5) yes
Zr1 C3 C2 76.5(3) yes
Zr1 C3 C4 74.3(4) yes
C2 C3 C4 150.7(6) yes
Zr1 C4 C3 73.9(3) yes
Zr1 C4 C5 76.0(3) yes
C3 C4 C5 149.9(5) yes
Zr1 C5 C4 69.7(3) yes
Zr1 C5 C6 157.9(4) yes
C4 C5 C6 131.4(5) yes
C5 C6 C17 122.0(4) yes
C5 C6 C22 116.4(5) yes
C17 C6 C22 121.5(4) yes
C1 C7 C8 113.8(4) yes
C1 C7 C13 109.5(4) yes
C1 C7 C14 111.9(4) yes
C8 C7 C13 110.6(4) yes
C8 C7 C14 103.3(4) yes
C13 C7 C14 107.5(4) yes
C7 C8 C9 120.3(4) yes
C8 C9 C10 114.4(4) yes
C9 C10 C11 112.8(5) yes
C10 C11 C12 120.1(5) yes
C1 C12 C11 119.0(4) yes
C1 C12 C15 107.6(4) yes
C1 C12 C16 108.5(4) yes
C11 C12 C15 107.9(4) yes
C11 C12 C16 103.8(4) yes
C15 C12 C16 109.8(4) yes
C6 C17 C18 112.1(4) yes
C6 C17 C23 110.2(4) yes
C6 C17 C24 112.2(4) yes
C18 C17 C23 112.2(4) yes
C18 C17 C24 105.4(4) yes
C23 C17 C24 104.6(4) yes
C17 C18 C19 119.9(4) yes
C18 C19 C20 113.8(4) yes
C19 C20 C21 113.8(5) yes
C20 C21 C22 117.6(4) yes
C6 C22 C21 117.2(4) yes
C6 C22 C25 108.8(4) yes
C6 C22 C26 109.9(4) yes
C21 C22 C25 106.2(4) yes
C21 C22 C26 105.7(4) yes
C25 C22 C26 108.7(5) yes
Zr1 C27 C28 73.2(3) yes
Zr1 C27 C31 73.3(3) yes
C28 C27 C31 108.0(5) yes
Zr1 C28 C27 74.6(3) yes
Zr1 C28 C29 72.4(3) yes
C27 C28 C29 107.0(4) yes
Zr1 C29 C28 75.0(3) yes
Zr1 C29 C30 74.5(3) yes
C28 C29 C30 108.7(5) yes
Zr1 C30 C29 73.1(3) yes
Zr1 C30 C31 74.6(3) yes
C29 C30 C31 107.8(5) yes
Zr1 C31 C27 74.6(3) yes
Zr1 C31 C30 73.3(3) yes
C27 C31 C30 108.5(5) yes
Zr1 C32 C33 73.8(3) yes
Zr1 C32 C36 73.8(3) yes
C33 C32 C36 108.6(5) yes
Zr1 C33 C32 74.1(3) yes
Zr1 C33 C34 73.2(3) yes
C32 C33 C34 107.7(5) yes
Zr1 C34 C33 74.5(4) yes
Zr1 C34 C35 73.2(4) yes
C33 C34 C35 108.0(6) yes
Zr1 C35 C34 74.0(3) yes
Zr1 C35 C36 75.0(3) yes
C34 C35 C36 107.6(5) yes
Zr1 C36 C32 74.1(3) yes
Zr1 C36 C35 72.8(3) yes
C32 C36 C35 108.1(5) yes
C7 C8 H8A 107.261 no
C7 C8 H8B 107.262 no
C9 C8 H8A 107.262 no
C9 C8 H8B 107.264 no
H8A C8 H8B 106.868 no
C8 C9 H9A 108.653 no
C8 C9 H9B 108.658 no
C10 C9 H9A 108.663 no
C10 C9 H9B 108.659 no
H9A C9 H9B 107.603 no
C9 C10 H10A 109.034 no
C9 C10 H10B 109.031 no
C11 C10 H10A 109.033 no
C11 C10 H10B 109.033 no
H10A C10 H10B 107.810 no
C10 C11 H11A 107.282 no
C10 C11 H11B 107.284 no
C12 C11 H11A 107.296 no
C12 C11 H11B 107.295 no
H11A C11 H11B 106.888 no
C7 C13 H13A 109.477 no
C7 C13 H13B 109.468 no
C7 C13 H13C 109.474 no
H13A C13 H13B 109.467 no
H13A C13 H13C 109.471 no
H13B C13 H13C 109.470 no
C7 C14 H143 112(5) no
C7 C14 H141 107(4) no
C7 C14 H142 108(4) no
H143 C14 H141 110(6) no
H143 C14 H142 111(5) no
H141 C14 H142 108(5) no
C12 C15 H15A 109.472 no
C12 C15 H15B 109.473 no
C12 C15 H15C 109.477 no
H15A C15 H15B 109.470 no
H15A C15 H15C 109.471 no
H15B C15 H15C 109.464 no
C12 C16 H16A 109.470 no
C12 C16 H16B 109.470 no
C12 C16 H16C 109.482 no
H16A C16 H16B 109.468 no
H16A C16 H16C 109.469 no
H16B C16 H16C 109.468 no
C17 C18 H18A 107.353 no
C17 C18 H18B 107.354 no
C19 C18 H18A 107.363 no
C19 C18 H18B 107.358 no
H18A C18 H18B 106.917 no
C18 C19 H19A 108.791 no
C18 C19 H19B 108.793 no
C20 C19 H19A 108.796 no
C20 C19 H19B 108.789 no
H19A C19 H19B 107.670 no
C19 C20 H20A 108.796 no
C19 C20 H20B 108.805 no
C21 C20 H20A 108.800 no
C21 C20 H20B 108.797 no
H20A C20 H20B 107.676 no
C20 C21 H21A 107.905 no
C20 C21 H21B 107.903 no
C22 C21 H21A 107.905 no
C22 C21 H21B 107.909 no
H21A C21 H21B 107.204 no
C17 C23 H23A 109.471 no
C17 C23 H23B 109.469 no
C17 C23 H23C 109.468 no
H23A C23 H23B 109.473 no
H23A C23 H23C 109.478 no
H23B C23 H23C 109.468 no
C17 C24 H241 116(4) no
C17 C24 H242 109(4) no
C17 C24 H243 108(3) no
H241 C24 H242 104(5) no
H241 C24 H243 111(6) no
H242 C24 H243 108(6) no
C22 C25 H25A 109.475 no
C22 C25 H25B 109.475 no
C22 C25 H25C 109.470 no
H25A C25 H25B 109.477 no
H25A C25 H25C 109.461 no
H25B C25 H25C 109.469 no
C22 C26 H26A 109.470 no
C22 C26 H26B 109.469 no
C22 C26 H26C 109.467 no
H26A C26 H26B 109.478 no
H26A C26 H26C 109.469 no
H26B C26 H26C 109.475 no
Zr1 C27 H27 120(4) no
C28 C27 H27 129(3) no
C31 C27 H27 123(3) no
Zr1 C28 H28 118(4) no
C27 C28 H28 127(4) no
C29 C28 H28 126(4) no
Zr1 C29 H29 117(4) no
C28 C29 H29 124(3) no
C30 C29 H29 127(3) no
Zr1 C30 H30 121(4) no
C29 C30 H30 129(4) no
C31 C30 H30 123(4) no
Zr1 C31 H31 123(4) no
C27 C31 H31 123(4) no
C30 C31 H31 128(4) no
Zr1 C32 H32 118(3) no
C33 C32 H32 127(3) no
C36 C32 H32 124(3) no
Zr1 C33 H33 122(4) no
C32 C33 H33 123(4) no
C34 C33 H33 129(4) no
Zr1 C34 H34 120(4) no
C33 C34 H34 125(3) no
C35 C34 H34 127(3) no
Zr1 C35 H35 114(4) no
C34 C35 H35 133(4) no
C36 C35 H35 119(4) no
Zr1 C36 H36 117(3) no
C32 C36 H36 123(3) no
C35 C36 H36 129(3) no

loop_
_geom_bond_atom_site_label_1
_geom_bond_atom_site_label_2
_geom_bond_distance
_geom_bond_publ_flag
Zr1 C2 2.401(6) yes
Zr1 C3 2.308(6) yes
Zr1 C4 2.312(4) yes
Zr1 C5 2.392(4) yes
Zr1 C27 2.550(5) yes
Zr1 C28 2.532(5) yes
Zr1 C29 2.500(6) yes
Zr1 C30 2.517(5) yes
Zr1 C31 2.534(5) yes
Zr1 C32 2.534(5) yes
Zr1 C33 2.531(5) yes
Zr1 C34 2.514(6) yes
Zr1 C35 2.503(5) yes
Zr1 C36 2.531(5) yes
C1 C2 1.361(7) yes
C1 C7 1.550(6) yes
C1 C12 1.564(7) yes
C2 C3 1.391(6) yes
C3 C4 1.267(7) yes
C4 C5 1.387(8) yes
C5 C6 1.372(6) yes
C6 C17 1.539(8) yes
C6 C22 1.572(7) yes
C7 C8 1.565(7) yes
C7 C13 1.546(7) yes
C7 C14 1.539(8) yes
C8 C9 1.519(8) yes
C9 C10 1.524(7) yes
C10 C11 1.523(7) yes
C11 C12 1.547(7) yes
C12 C15 1.553(7) yes
C12 C16 1.546(7) yes
C17 C18 1.551(7) yes
C17 C23 1.537(6) yes
C17 C24 1.527(7) yes
C18 C19 1.526(6) yes
C19 C20 1.526(8) yes
C20 C21 1.534(8) yes
C21 C22 1.555(6) yes
C22 C25 1.541(7) yes
C22 C26 1.540(7) yes
C27 C28 1.413(8) yes
C27 C31 1.405(7) yes
C28 C29 1.414(8) yes
C29 C30 1.400(7) yes
C30 C31 1.398(9) yes
C32 C33 1.398(9) yes
C32 C36 1.399(7) yes
C33 C34 1.402(7) yes
C34 C35 1.415(9) yes
C35 C36 1.398(8) yes
C8 H8A 0.990 no
C8 H8B 0.990 no
C9 H9A 0.990 no
C9 H9B 0.990 no
C10 H10A 0.990 no
C10 H10B 0.990 no
C11 H11A 0.990 no
C11 H11B 0.990 no
C13 H13A 0.980 no
C13 H13B 0.980 no
C13 H13C 0.980 no
C14 H143 0.86(7) no
C14 H141 0.99(8) no
C14 H142 1.03(5) no
C15 H15A 0.980 no
C15 H15B 0.980 no
C15 H15C 0.980 no
C16 H16A 0.980 no
C16 H16B 0.980 no
C16 H16C 0.980 no
C18 H18A 0.990 no
C18 H18B 0.990 no
C19 H19A 0.990 no
C19 H19B 0.990 no
C20 H20A 0.990 no
C20 H20B 0.990 no
C21 H21A 0.990 no
C21 H21B 0.990 no
C23 H23A 0.980 no
C23 H23B 0.980 no
C23 H23C 0.980 no
C24 H241 1.01(6) no
C24 H242 0.93(6) no
C24 H243 0.94(7) no
C25 H25A 0.980 no
C25 H25B 0.980 no
C25 H25C 0.980 no
C26 H26A 0.980 no
C26 H26B 0.980 no
C26 H26C 0.980 no
C27 H27 0.94(6) no
C28 H28 1.01(5) no
C29 H29 0.87(6) no
C30 H30 0.89(6) no
C31 H31 0.90(6) no
C32 H32 0.99(5) no
C33 H33 0.92(6) no
C34 H34 0.88(6) no
C35 H35 0.93(5) no
C36 H36 0.99(6) no

loop_
_geom_contact_atom_site_label_1
_geom_contact_atom_site_label_2
_geom_contact_distance
_geom_contact_publ_flag
_geom_contact_site_symmetry_2
C1 C9 3.414(7) no .
C1 C10 3.380(8) no .
C2 C13 3.449(6) no .
C2 C14 2.835(6) no .
C2 C15 3.029(8) no .
C2 C16 2.977(8) no .
C3 C12 3.015(7) no .
C3 C15 3.113(8) no .
C3 C16 3.011(8) no .
C4 C22 3.012(6) no .
C4 C25 3.235(6) no .
C4 C26 2.916(6) no .
C5 C23 3.585(7) no .
C5 C24 2.854(8) no .
C5 C25 3.106(7) no .
C5 C26 2.924(7) no .
C6 C19 3.359(7) no .
C6 C20 3.246(6) no .
C7 C10 3.335(8) no .
C7 C11 3.137(8) no .
C8 C11 3.113(7) no .
C8 C12 3.234(6) no .
C9 C12 3.374(6) no .
C9 C13 3.074(8) no .
C10 C15 3.115(7) no .
C11 C13 3.384(8) no .
C12 C13 3.343(7) no .
C14 C35 3.496(8) no .
C14 C36 3.558(7) no .
C17 C20 3.260(7) no .
C17 C21 3.104(7) no .
C18 C21 3.162(8) no .
C18 C22 3.315(8) no .
C19 C22 3.418(8) no .
C19 C23 3.097(7) no .
C20 C26 3.116(8) no .
C21 C23 3.250(7) no .
C22 C23 3.201(8) no .
C24 C28 3.500(7) no .
C24 C29 3.429(7) no .
C16 C23 3.564(6) no 3_555
C18 C29 3.582(7) no 2_555
C23 C16 3.564(6) no 3_555
C29 C18 3.582(7) no 2_545
Zr1 H241 3.39(7) no .
Zr1 H141 3.23(7) no .
C1 H143 2.76(6) no .
C1 H8A 2.6809 no .
C1 H8B 3.4045 no .
C1 H10A 3.4874 no .
C1 H11A 2.8637 no .
C1 H11B 3.4777 no .
C1 H141 2.70(7) no .
C1 H13A 2.7059 no .
C1 H13B 2.7182 no .
C1 H13C 3.3771 no .
C1 H142 3.43(5) no .
C1 H15A 3.3698 no .
C1 H15B 2.6511 no .
C1 H15C 2.7288 no .
C1 H16A 3.3777 no .
C1 H16B 2.7124 no .
C1 H16C 2.6908 no .
C1 H31 3.59(6) no .
C1 H36 3.56(6) no .
C2 H143 2.88(5) no .
C2 H141 2.59(6) no .
C2 H13B 3.2985 no .
C2 H15B 3.2355 no .
C2 H15C 2.7721 no .
C2 H16B 2.6877 no .
C2 H16C 3.1956 no .
C2 H31 3.21(5) no .
C2 H27 3.14(6) no .
C2 H36 2.89(6) no .
C3 H15B 3.5438 no .
C3 H15C 2.4588 no .
C3 H16B 2.3148 no .
C3 H16C 3.4388 no .
C3 H25A 3.4415 no .
C3 H26A 3.0442 no .
C3 H27 3.17(6) no .
C3 H32 3.36(5) no .
C3 H36 3.39(5) no .
C4 H28 3.44(7) no .
C4 H15C 3.2638 no .
C4 H16B 3.0496 no .
C4 H25A 2.5913 no .
C4 H26A 2.3257 no .
C4 H26B 3.0973 no .
C4 H27 3.49(5) no .
C4 H32 3.06(5) no .
C5 H241 2.79(8) no .
C5 H242 2.75(7) no .
C5 H33 3.13(6) no .
C5 H28 2.89(6) no .
C5 H18B 3.4251 no .
C5 H23A 3.4865 no .
C5 H25A 2.7931 no .
C5 H25C 3.4533 no .
C5 H26A 2.7849 no .
C5 H26B 2.9381 no .
C5 H32 3.11(5) no .
C6 H241 2.83(7) no .
C6 H242 2.71(6) no .
C6 H243 3.34(7) no .
C6 H33 3.50(6) no .
C6 H28 3.50(6) no .
C6 H18A 3.3679 no .
C6 H18B 2.6308 no .
C6 H20A 3.2378 no .
C6 H21A 3.4812 no .
C6 H21B 2.9091 no .
C6 H23A 2.6904 no .
C6 H23B 2.7276 no .
C6 H23C 3.3673 no .
C6 H25A 2.6823 no .
C6 H25B 3.3839 no .
C6 H25C 2.7341 no .
C6 H26A 2.8461 no .
C6 H26B 2.6204 no .
C6 H26C 3.3820 no .
C7 H9A 2.8283 no .
C7 H9B 3.4743 no .
C7 H11A 3.0413 no .
C7 H15B 3.5843 no .
C7 H31 3.47(6) no .
C8 H143 2.57(7) no .
C8 H10A 2.7413 no .
C8 H10B 3.3895 no .
C8 H11A 3.2141 no .
C8 H141 3.30(9) no .
C8 H13A 2.7950 no .
C8 H13B 3.3997 no .
C8 H13C 2.6911 no .
C8 H142 2.63(6) no .
C8 H15B 3.4373 no .
C9 H11A 2.5978 no .
C9 H11B 3.3367 no .
C9 H13A 2.8247 no .
C9 H13C 3.1653 no .
C10 H8A 2.6792 no .
C10 H8B 3.3672 no .
C10 H13A 3.3075 no .
C10 H15A 3.1777 no .
C10 H15B 2.9198 no .
C11 H8A 3.3328 no .
C11 H9A 2.7113 no .
C11 H9B 3.3734 no .
C11 H13A 2.7391 no .
C11 H15A 2.5803 no .
C11 H15B 2.8003 no .
C11 H15C 3.3466 no .
C11 H16A 2.5281 no .
C11 H16B 3.2982 no .
C11 H16C 2.6720 no .
C12 H8A 3.2406 no .
C12 H10A 2.7740 no .
C12 H10B 3.4489 no .
C12 H13A 3.0288 no .
C13 H143 3.25(7) no .
C13 H8A 3.3833 no .
C13 H8B 2.8494 no .
C13 H9A 2.6922 no .
C13 H11A 2.8241 no .
C13 H141 2.66(8) no .
C13 H142 2.61(6) no .
C13 H16C 3.4447 no .
C13 H31 3.17(6) no .
C14 H8A 2.7129 no .
C14 H8B 2.4103 no .
C14 H13A 3.3427 no .
C14 H13B 2.6729 no .
C14 H13C 2.6584 no .
C14 H35 2.93(7) no .
C14 H31 3.13(6) no .
C14 H36 3.18(5) no .
C15 H8A 3.4932 no .
C15 H10A 2.7124 no .
C15 H11A 3.3534 no .
C15 H11B 2.6837 no .
C15 H16A 2.7502 no .
C15 H16B 2.6890 no .
C15 H16C 3.3820 no .
C16 H11A 2.5842 no .
C16 H11B 2.5155 no .
C16 H13A 3.5024 no .
C16 H15A 2.7751 no .
C16 H15B 3.3784 no .
C16 H15C 2.6698 no .
C17 H33 3.54(5) no .
C17 H19A 3.4707 no .
C17 H19B 2.8584 no .
C17 H20A 3.4875 no .
C17 H21B 3.0038 no .
C17 H25C 3.4767 no .
C18 H241 2.74(6) no .
C18 H242 3.27(6) no .
C18 H243 2.60(6) no .
C18 H33 3.48(5) no .
C18 H20A 2.7163 no .
C18 H20B 3.3878 no .
C18 H21B 3.2249 no .
C18 H23A 3.4008 no .
C18 H23B 2.7773 no .
C18 H23C 2.7323 no .
C19 H21A 3.3503 no .
C19 H21B 2.6073 no .
C19 H23B 2.8113 no .
C19 H23C 3.2549 no .
C20 H18A 3.3771 no .
C20 H18B 2.7206 no .
C20 H23B 3.2020 no .
C20 H26B 2.9798 no .
C20 H26C 3.1248 no .
C21 H18B 3.4634 no .
C21 H19A 3.3950 no .
C21 H19B 2.7211 no .
C21 H23B 2.5763 no .
C21 H25A 3.3374 no .
C21 H25B 2.6183 no .
C21 H25C 2.6756 no .
C21 H26A 3.2991 no .
C21 H26B 2.8217 no .
C21 H26C 2.4764 no .
C22 H18B 3.4086 no .
C22 H20A 2.7120 no .
C22 H20B 3.4259 no .
C22 H23A 3.4180 no .
C22 H23B 2.8890 no .
C23 H241 3.36(6) no .
C23 H242 2.57(5) no .
C23 H243 2.54(5) no .
C23 H18A 2.8492 no .
C23 H18B 3.3850 no .
C23 H19B 2.7696 no .
C23 H21B 2.6821 no .
C23 H25C 3.0527 no .
C24 H33 3.13(6) no .
C24 H29 2.96(4) no .
C24 H28 3.07(6) no .
C24 H18A 2.4361 no .
C24 H18B 2.7358 no .
C24 H23A 2.6188 no .
C24 H23B 3.2884 no .
C24 H23C 2.5672 no .
C25 H21A 2.6386 no .
C25 H21B 2.5908 no .
C25 H23A 3.4506 no .
C25 H23B 3.2320 no .
C25 H26A 2.5722 no .
C25 H26B 3.3394 no .
C25 H26C 2.8128 no .
C26 H20A 2.7163 no .
C26 H21A 2.5783 no .
C26 H21B 3.3192 no .
C26 H25A 2.7092 no .
C26 H25B 2.6630 no .
C26 H25C 3.3544 no .
C26 H32 3.52(4) no .
C27 H29 3.10(6) no .
C27 H30 3.12(6) no .
C28 H241 3.47(7) no .
C28 H242 2.70(6) no .
C28 H31 3.13(5) no .
C28 H30 3.15(5) no .
C29 H241 3.09(6) no .
C29 H242 2.81(5) no .
C29 H31 3.13(6) no .
C29 H27 3.19(6) no .
C29 H34 3.24(5) no .
C30 H28 3.25(5) no .
C30 H141 3.34(8) no .
C30 H35 3.37(6) no .
C30 H27 3.18(6) no .
C30 H34 3.16(5) no .
C31 H29 3.10(6) no .
C31 H28 3.26(5) no .
C31 H141 2.72(7) no .
C31 H13B 3.1091 no .
C32 H35 3.13(5) no .
C32 H34 3.11(5) no .
C33 H241 2.76(7) no .
C33 H35 3.20(5) no .
C33 H18B 3.5625 no .
C33 H36 3.21(6) no .
C34 H241 3.33(6) no .
C34 H29 3.35(5) no .
C34 H30 3.19(6) no .
C34 H32 3.23(5) no .
C34 H36 3.24(6) no .
C35 H33 3.17(5) no .
C35 H143 3.09(7) no .
C35 H141 3.05(8) no .
C35 H30 3.26(6) no .
C35 H32 3.22(4) no .
C36 H33 3.14(6) no .
C36 H143 2.98(6) no .
C36 H141 3.35(7) no .
C36 H34 3.12(6) no .
H241 H33 2.24(9) no .
H241 H29 2.60(8) no .
H241 H28 3.32(9) no .
H241 H18A 2.7347 no .
H241 H18B 2.6710 no .
H241 H23A 3.5603 no .
H241 H23C 3.5354 no .
H241 H34 3.31(7) no .
H242 H29 2.45(6) no .
H242 H28 2.19(9) no .
H242 H18A 3.3254 no .
H242 H18B 3.5671 no .
H242 H23A 2.4020 no .
H242 H23B 3.4858 no .
H242 H23C 2.8071 no .
H243 H29 3.34(7) no .
H243 H18A 2.2321 no .
H243 H18B 3.0502 no .
H243 H23A 2.8404 no .
H243 H23B 3.4355 no .
H243 H23C 2.3094 no .
H33 H18B 2.7370 no .
H33 H32 2.50(9) no .
H33 H34 2.49(7) no .
H29 H28 2.49(8) no .
H29 H30 2.49(7) no .
H29 H34 3.04(7) no .
H28 H23A 3.2435 no .
H28 H27 2.61(8) no .
H143 H8A 2.5345 no .
H143 H8B 2.5492 no .
H143 H13B 3.4793 no .
H143 H13C 3.4392 no .
H143 H35 2.59(10) no .
H143 H36 2.48(7) no .
H8A H9A 2.8408 no .
H8A H9B 2.3834 no .
H8A H10A 2.4899 no .
H8A H10B 3.5612 no .
H8A H141 3.5894 no .
H8A H142 3.0972 no .
H8A H15B 2.8399 no .
H8B H9A 2.3974 no .
H8B H9B 2.2487 no .
H8B H10A 3.5643 no .
H8B H141 3.3582 no .
H8B H13A 3.2605 no .
H8B H13C 2.6465 no .
H8B H142 2.2279 no .
H9A H10A 2.8623 no .
H9A H10B 2.3781 no .
H9A H11A 2.3997 no .
H9A H11B 3.4857 no .
H9A H13A 2.3013 no .
H9A H13C 2.6537 no .
H9B H10A 2.3819 no .
H9B H10B 2.3208 no .
H9B H11A 3.4992 no .
H10A H11A 2.8389 no .
H10A H11B 2.4596 no .
H10A H15A 2.7573 no .
H10A H15B 2.2897 no .
H10B H11A 2.4416 no .
H10B H11B 2.2225 no .
H11A H13A 2.0023 no .
H11A H13B 3.3820 no .
H11A H13C 3.4740 no .
H11A H15A 3.4982 no .
H11A H16A 2.7643 no .
H11A H16B 3.5141 no .
H11A H16C 2.4412 no .
H11B H13A 3.5555 no .
H11B H15A 2.3939 no .
H11B H15B 3.1406 no .
H11B H15C 3.5011 no .
H11B H16A 2.2146 no .
H11B H16B 3.3940 no .
H11B H16C 2.8726 no .
H141 H13A 3.5574 no .
H141 H13B 2.4725 no .
H141 H13C 2.9534 no .
H141 H35 2.52(10) no .
H141 H31 2.24(9) no .
H141 H30 3.35(11) no .
H141 H36 3.24(8) no .
H13A H142 3.5186 no .
H13A H16C 2.9702 no .
H13B H142 2.8795 no .
H13B H16C 3.3129 no .
H13B H31 2.3150 no .
H13B H27 3.4409 no .
H13C H142 2.3857 no .
H142 H35 3.37(8) no .
H142 H31 3.52(7) no .
H15A H16A 2.6316 no .
H15A H16B 3.0350 no .
H15B H16B 3.5609 no .
H15C H16A 2.9692 no .
H15C H16B 2.4529 no .
H15C H16C 3.5614 no .
H15C H26A 3.3639 no .
H16B H27 3.2264 no .
H16C H27 3.1653 no .
H35 H30 3.07(9) no .
H35 H34 2.58(8) no .
H35 H36 2.48(8) no .
H18A H19A 2.2913 no .
H18A H19B 2.3702 no .
H18A H20A 3.5789 no .
H18A H23B 3.2234 no .
H18A H23C 2.6758 no .
H18B H19A 2.3561 no .
H18B H19B 2.8502 no .
H18B H20A 2.5072 no .
H18B H20B 3.5755 no .
H18B H26B 3.3120 no .
H19A H20A 2.3970 no .
H19A H20B 2.3065 no .
H19A H21B 3.5089 no .
H19B H20A 2.8624 no .
H19B H20B 2.3969 no .
H19B H21A 3.4728 no .
H19B H21B 2.3997 no .
H19B H23B 2.3456 no .
H19B H23C 2.7794 no .
H20A H21A 2.5013 no .
H20A H21B 2.8423 no .
H20A H26B 2.3204 no .
H20A H26C 2.7726 no .
H20B H21A 2.2204 no .
H20B H21B 2.4919 no .
H20B H26C 3.5434 no .
H21A H23B 3.3857 no .
H21A H25A 3.5234 no .
H21A H25B 2.3991 no .
H21A H25C 2.9617 no .
H21A H26A 3.3716 no .
H21A H26B 3.0878 no .
H21A H26C 2.2124 no .
H21B H23A 3.1943 no .
H21B H23B 1.8324 no .
H21B H23C 3.3526 no .
H21B H25A 3.5129 no .
H21B H25B 2.8066 no .
H21B H25C 2.4112 no .
H21B H26C 3.3850 no .
H31 H27 2.42(6) no .
H31 H30 2.43(9) no .
H23A H25C 2.7823 no .
H23B H25C 2.6505 no .
H25A H26A 2.4185 no .
H25A H26B 3.5209 no .
H25A H26C 3.1735 no .
H25B H26A 2.7494 no .
H25B H26C 2.6251 no .
H25C H26A 3.5047 no .
H26A H32 3.3850 no .
H26B H32 2.8187 no .
H30 H34 2.94(8) no .
H32 H36 2.48(6) no .
C8 H13B 3.4402 no 2_655
C8 H16C 3.4346 no 2_655
C8 H21B 3.5065 no 4_655
C8 H27 3.49(6) no 2_655
C9 H243 3.47(7) no 1_655
C9 H18A 3.4070 no 1_655
C9 H20B 3.4133 no 4_655
C9 H21A 3.2121 no 4_655
C9 H21B 3.4408 no 4_655
C9 H27 3.38(6) no 2_655
C10 H18A 3.0803 no 1_655
C10 H23C 3.3317 no 1_655
C13 H8A 3.1031 no 2_645
C13 H20B 3.2086 no 4_655
C13 H36 3.27(6) no 2_645
C14 H15A 3.4890 no 4_555
C15 H35 3.29(6) no 4_554
C15 H30 2.98(5) no 4_554
C16 H35 3.46(6) no 4_554
C16 H23A 3.5748 no 3_555
C16 H23B 3.2123 no 3_555
C16 H23C 3.3284 no 3_555
C17 H10B 3.5703 no 1_455
C18 H10B 3.1647 no 1_455
C19 H10B 3.4752 no 1_455
C19 H13C 3.1230 no 4_454
C19 H142 3.58(5) no 4_454
C20 H9A 3.4004 no 4_454
C20 H13C 3.1293 no 4_454
C20 H26B 3.5923 no 3_565
C20 H32 2.95(5) no 3_565
C21 H8B 3.4097 no 4_454
C21 H9A 3.3518 no 4_454
C21 H9B 3.3017 no 4_454
C21 H32 3.46(5) no 3_565
C23 H10B 3.2115 no 1_455
C23 H16A 3.2871 no 3_555
C23 H16B 3.1911 no 3_555
C23 H34 3.59(5) no 2_545
C25 H28 2.86(6) no 3_555
C25 H23A 3.3946 no 3_555
C25 H25C 3.4658 no 3_555
C25 H34 3.14(6) no 4_554
C26 H29 3.13(6) no 4_554
C26 H20A 3.2024 no 3_565
C26 H26B 3.1480 no 3_565
C26 H32 3.59(5) no 3_565
C27 H9B 2.9822 no 2_645
C27 H18A 3.3655 no 2_545
C27 H25B 3.5957 no 3_555
C27 H25C 3.4920 no 3_555
C28 H33 3.07(7) no 2_545
C28 H18A 3.4695 no 2_545
C28 H18B 3.2359 no 2_545
C28 H25B 3.0950 no 3_555
C28 H25C 3.3017 no 3_555
C29 H33 3.21(6) no 2_545
C29 H18A 3.5024 no 2_545
C29 H18B 2.8135 no 2_545
C29 H26A 3.5877 no 4_555
C29 H26C 3.1694 no 4_555
C30 H15A 3.4576 no 4_555
C30 H15C 3.3824 no 4_555
C30 H18A 3.4234 no 2_545
C30 H18B 3.1045 no 2_545
C30 H19A 3.0245 no 2_545
C31 H9B 3.5076 no 2_645
C31 H18A 3.3440 no 2_545
C31 H19A 3.4280 no 2_545
C32 H242 3.59(7) no 2_555
C32 H243 3.43(6) no 2_555
C32 H20A 3.5278 no 3_565
C32 H20B 3.2327 no 3_565
C32 H21A 3.5693 no 3_565
C32 H26C 3.5807 no 3_565
C33 H242 3.05(6) no 2_555
C33 H243 3.46(6) no 2_555
C33 H29 3.57(5) no 2_555
C33 H28 3.27(7) no 2_555
C33 H25B 3.5842 no 4_555
C34 H242 3.45(6) no 2_555
C34 H23A 3.0488 no 2_555
C34 H23C 3.4009 no 2_555
C34 H25A 3.5327 no 4_555
C34 H25B 3.3182 no 4_555
C35 H15A 3.3511 no 4_555
C35 H16A 3.3074 no 4_555
C35 H23A 3.5911 no 2_555
C35 H23C 3.3131 no 2_555
C36 H9A 3.1239 no 2_655
C36 H11A 3.3940 no 2_655
C36 H13A 3.4195 no 2_655
C36 H20B 3.4346 no 3_565
H241 H21A 3.5368 no 4_555
H241 H25B 3.1209 no 4_555
H241 H26C 3.5278 no 4_555
H242 C32 3.59(7) no 2_545
H242 C33 3.05(6) no 2_545
H242 C34 3.45(6) no 2_545
H242 H33 2.93(9) no 2_545
H243 C9 3.47(7) no 1_455
H243 C32 3.43(6) no 2_545
H243 C33 3.46(6) no 2_545
H243 H9A 3.2811 no 1_455
H243 H9B 3.0077 no 1_455
H243 H10B 2.9376 no 1_455
H243 H21A 3.1000 no 4_555
H33 C28 3.07(7) no 2_555
H33 C29 3.21(6) no 2_555
H33 H242 2.93(9) no 2_555
H33 H29 2.95(8) no 2_555
H33 H28 2.68(9) no 2_555
H33 H25B 3.2462 no 4_555
H29 C26 3.13(6) no 4_555
H29 C33 3.57(5) no 2_545
H29 H33 2.95(8) no 2_545
H29 H18B 2.9120 no 2_545
H29 H26A 3.0377 no 4_555
H29 H26C 2.3846 no 4_555
H28 C25 2.86(6) no 3_555
H28 C33 3.27(7) no 2_545
H28 H33 2.68(9) no 2_545
H28 H25A 3.1762 no 3_555
H28 H25B 2.3465 no 3_555
H28 H25C 2.6372 no 3_555
H28 H34 3.53(8) no 2_545
H143 H11A 2.9805 no 2_655
H143 H13A 3.0180 no 2_655
H143 H16C 3.1483 no 2_655
H8A C13 3.1031 no 2_655
H8A H13A 2.8947 no 2_655
H8A H13B 2.4753 no 2_655
H8A H13C 3.5863 no 2_655
H8A H16C 3.1744 no 2_655
H8A H31 3.4354 no 2_655
H8A H27 3.2757 no 2_655
H8B C21 3.4097 no 4_655
H8B H16C 2.7655 no 2_655
H8B H19B 2.9619 no 4_655
H8B H20B 3.2735 no 4_655
H8B H21A 3.4648 no 4_655
H8B H21B 2.7228 no 4_655
H8B H23B 3.3857 no 4_655
H8B H27 3.1575 no 2_655
H9A C20 3.4004 no 4_655
H9A C21 3.3518 no 4_655
H9A C36 3.1239 no 2_645
H9A H243 3.2811 no 1_655
H9A H20B 2.6486 no 4_655
H9A H21A 2.8224 no 4_655
H9A H21B 3.3066 no 4_655
H9A H36 2.6836 no 2_645
H9B C21 3.3017 no 4_655
H9B C27 2.9822 no 2_655
H9B C31 3.5076 no 2_655
H9B H243 3.0077 no 1_655
H9B H18A 2.8192 no 1_655
H9B H20B 3.5670 no 4_655
H9B H21A 2.7274 no 4_655
H9B H21B 2.9889 no 4_655
H9B H31 3.4908 no 2_655
H9B H27 2.5595 no 2_655
H10A H13B 3.5817 no 2_655
H10A H18A 3.0819 no 1_655
H10A H19B 3.5045 no 1_655
H10A H31 3.3372 no 2_655
H10B C17 3.5703 no 1_655
H10B C18 3.1647 no 1_655
H10B C19 3.4752 no 1_655
H10B C23 3.2115 no 1_655
H10B H243 2.9376 no 1_655
H10B H18A 2.4379 no 1_655
H10B H19B 3.0109 no 1_655
H10B H23B 3.5640 no 1_655
H10B H23C 2.3564 no 1_655
H11A C36 3.3940 no 2_645
H11A H143 2.9805 no 2_645
H11A H35 3.4153 no 2_645
H11A H36 2.8507 no 2_645
H11B H11B 3.2364 no 3_655
H11B H142 3.4479 no 4_554
H11B H16A 3.1491 no 3_655
H11B H35 3.5406 no 4_554
H141 H15A 2.9931 no 4_555
H13A C36 3.4195 no 2_645
H13A H143 3.0180 no 2_645
H13A H8A 2.8947 no 2_645
H13A H20B 3.2479 no 4_655
H13A H36 2.4933 no 2_645
H13B C8 3.4402 no 2_645
H13B H8A 2.4753 no 2_645
H13B H10A 3.5817 no 2_645
H13B H15B 3.2473 no 2_645
H13C C19 3.1230 no 4_655
H13C C20 3.1293 no 4_655
H13C H8A 3.5863 no 2_645
H13C H15B 3.3383 no 2_645
H13C H19A 2.9169 no 4_655
H13C H19B 2.8263 no 4_655
H13C H20B 2.3865 no 4_655
H13C H36 3.2241 no 2_645
H142 C19 3.58(5) no 4_655
H142 H11B 3.4479 no 4_555
H142 H15A 3.2384 no 4_555
H142 H16C 3.3217 no 2_655
H142 H19B 2.7155 no 4_655
H15A C14 3.4890 no 4_554
H15A C30 3.4576 no 4_554
H15A C35 3.3511 no 4_554
H15A H141 2.9931 no 4_554
H15A H142 3.2384 no 4_554
H15A H35 2.5330 no 4_554
H15A H30 2.7320 no 4_554
H15B H13B 3.2473 no 2_655
H15B H13C 3.3383 no 2_655
H15B H30 3.2746 no 4_554
H15C C30 3.3824 no 4_554
H15C H35 3.3087 no 4_554
H15C H30 2.4969 no 4_554
H15C H34 3.5540 no 4_554
H16A C23 3.2871 no 3_555
H16A C35 3.3074 no 4_554
H16A H11B 3.1491 no 3_655
H16A H35 2.7213 no 4_554
H16A H23A 3.3890 no 3_555
H16A H23B 3.1478 no 3_555
H16A H23C 2.8030 no 3_555
H16B C23 3.1911 no 3_555
H16B H35 3.5155 no 4_554
H16B H23A 2.9824 no 3_555
H16B H23B 2.8781 no 3_555
H16B H23C 3.1785 no 3_555
H16B H34 3.5488 no 4_554
H16C C8 3.4346 no 2_645
H16C H143 3.1483 no 2_645
H16C H8A 3.1744 no 2_645
H16C H8B 2.7655 no 2_645
H16C H142 3.3217 no 2_645
H16C H23B 3.0711 no 3_555
H16C H23C 3.4925 no 3_555
H35 C15 3.29(6) no 4_555
H35 C16 3.46(6) no 4_555
H35 H11A 3.4153 no 2_655
H35 H11B 3.5406 no 4_555
H35 H15A 2.5330 no 4_555
H35 H15C 3.3087 no 4_555
H35 H16A 2.7213 no 4_555
H35 H16B 3.5155 no 4_555
H35 H23C 3.4781 no 2_555
H18A C9 3.4070 no 1_455
H18A C10 3.0803 no 1_455
H18A C27 3.3655 no 2_555
H18A C28 3.4695 no 2_555
H18A C29 3.5024 no 2_555
H18A C30 3.4234 no 2_555
H18A C31 3.3440 no 2_555
H18A H9B 2.8192 no 1_455
H18A H10A 3.0819 no 1_455
H18A H10B 2.4379 no 1_455
H18B C28 3.2359 no 2_555
H18B C29 2.8135 no 2_555
H18B C30 3.1045 no 2_555
H18B H29 2.9120 no 2_555
H18B H30 3.3730 no 2_555
H19A C30 3.0245 no 2_555
H19A C31 3.4280 no 2_555
H19A H13C 2.9169 no 4_454
H19A H31 3.5254 no 2_555
H19A H30 2.7885 no 2_555
H19B H8B 2.9619 no 4_454
H19B H10A 3.5045 no 1_455
H19B H10B 3.0109 no 1_455
H19B H13C 2.8263 no 4_454
H19B H142 2.7155 no 4_454
H20A C26 3.2024 no 3_565
H20A C32 3.5278 no 3_565
H20A H26A 3.1171 no 3_565
H20A H26B 2.6194 no 3_565
H20A H26C 3.3884 no 3_565
H20A H32 2.5751 no 3_565
H20B C9 3.4133 no 4_454
H20B C13 3.2086 no 4_454
H20B C32 3.2327 no 3_565
H20B C36 3.4346 no 3_565
H20B H8B 3.2735 no 4_454
H20B H9A 2.6486 no 4_454
H20B H9B 3.5670 no 4_454
H20B H13A 3.2479 no 4_454
H20B H13C 2.3865 no 4_454
H20B H32 2.5659 no 3_565
H20B H36 2.9805 no 3_565
H21A C9 3.2121 no 4_454
H21A C32 3.5693 no 3_565
H21A H241 3.5368 no 4_554
H21A H243 3.1000 no 4_554
H21A H8B 3.4648 no 4_454
H21A H9A 2.8224 no 4_454
H21A H9B 2.7274 no 4_454
H21A H32 3.0147 no 3_565
H21B C8 3.5065 no 4_454
H21B C9 3.4408 no 4_454
H21B H8B 2.7228 no 4_454
H21B H9A 3.3066 no 4_454
H21B H9B 2.9889 no 4_454
H21B H27 3.1476 no 3_555
H31 H8A 3.4354 no 2_645
H31 H9B 3.4908 no 2_645
H31 H10A 3.3372 no 2_645
H31 H19A 3.5254 no 2_545
H23A C16 3.5748 no 3_555
H23A C25 3.3946 no 3_555
H23A C34 3.0488 no 2_545
H23A C35 3.5911 no 2_545
H23A H16A 3.3890 no 3_555
H23A H16B 2.9824 no 3_555
H23A H25A 2.6950 no 3_555
H23A H25B 3.4679 no 3_555
H23A H25C 3.5418 no 3_555
H23A H34 2.8086 no 2_545
H23B C16 3.2123 no 3_555
H23B H8B 3.3857 no 4_454
H23B H10B 3.5640 no 1_455
H23B H16A 3.1478 no 3_555
H23B H16B 2.8781 no 3_555
H23B H16C 3.0711 no 3_555
H23C C10 3.3317 no 1_455
H23C C16 3.3284 no 3_555
H23C C34 3.4009 no 2_545
H23C C35 3.3131 no 2_545
H23C H10B 2.3564 no 1_455
H23C H16A 2.8030 no 3_555
H23C H16B 3.1785 no 3_555
H23C H16C 3.4925 no 3_555
H23C H35 3.4781 no 2_545
H23C H34 3.5117 no 2_545
H25A C34 3.5327 no 4_554
H25A H28 3.1762 no 3_555
H25A H23A 2.6950 no 3_555
H25A H25A 3.4711 no 3_555
H25A H25C 2.8944 no 3_555
H25A H34 2.7416 no 4_554
H25B C27 3.5957 no 3_555
H25B C28 3.0950 no 3_555
H25B C33 3.5842 no 4_554
H25B C34 3.3182 no 4_554
H25B H241 3.1209 no 4_554
H25B H33 3.2462 no 4_554
H25B H28 2.3465 no 3_555
H25B H23A 3.4679 no 3_555
H25B H27 3.4416 no 3_555
H25B H34 2.6626 no 4_554
H25C C25 3.4658 no 3_555
H25C C27 3.4920 no 3_555
H25C C28 3.3017 no 3_555
H25C H28 2.6372 no 3_555
H25C H23A 3.5418 no 3_555
H25C H25A 2.8944 no 3_555
H25C H25C 3.1349 no 3_555
H25C H27 3.0993 no 3_555
H26A C29 3.5877 no 4_554
H26A H29 3.0377 no 4_554
H26A H20A 3.1171 no 3_565
H26A H30 3.2435 no 4_554
H26A H34 3.0865 no 4_554
H26B C20 3.5923 no 3_565
H26B C26 3.1480 no 3_565
H26B H20A 2.6194 no 3_565
H26B H26B 2.3414 no 3_565
H26B H26C 3.1375 no 3_565
H26B H32 3.4598 no 3_565
H26C C29 3.1694 no 4_554
H26C C32 3.5807 no 3_565
H26C H241 3.5278 no 4_554
H26C H29 2.3846 no 4_554
H26C H20A 3.3884 no 3_565
H26C H26B 3.1375 no 3_565
H26C H32 2.9121 no 3_565
H26C H34 3.5843 no 4_554
H27 C8 3.49(6) no 2_645
H27 C9 3.38(6) no 2_645
H27 H8A 3.2757 no 2_645
H27 H8B 3.1575 no 2_645
H27 H9B 2.5595 no 2_645
H27 H21B 3.1476 no 3_555
H27 H25B 3.4416 no 3_555
H27 H25C 3.0993 no 3_555
H30 C15 2.98(5) no 4_555
H30 H15A 2.7320 no 4_555
H30 H15B 3.2746 no 4_555
H30 H15C 2.4969 no 4_555
H30 H18B 3.3730 no 2_545
H30 H19A 2.7885 no 2_545
H30 H26A 3.2435 no 4_555
H32 C20 2.95(5) no 3_565
H32 C21 3.46(5) no 3_565
H32 C26 3.59(5) no 3_565
H32 H20A 2.5751 no 3_565
H32 H20B 2.5659 no 3_565
H32 H21A 3.0147 no 3_565
H32 H26B 3.4598 no 3_565
H32 H26C 2.9121 no 3_565
H34 C23 3.59(5) no 2_555
H34 C25 3.14(6) no 4_555
H34 H28 3.53(8) no 2_555
H34 H15C 3.5540 no 4_555
H34 H16B 3.5488 no 4_555
H34 H23A 2.8086 no 2_555
H34 H23C 3.5117 no 2_555
H34 H25A 2.7416 no 4_555
H34 H25B 2.6626 no 4_555
H34 H26A 3.0865 no 4_555
H34 H26C 3.5843 no 4_555
H36 C13 3.27(6) no 2_655
H36 H9A 2.6836 no 2_655
H36 H11A 2.8507 no 2_655
H36 H13A 2.4933 no 2_655
H36 H13C 3.2241 no 2_655
H36 H20B 2.9805 no 3_565

loop_
_geom_torsion_atom_site_label_1
_geom_torsion_atom_site_label_2
_geom_torsion_atom_site_label_3
_geom_torsion_atom_site_label_4
_geom_torsion
_geom_torsion_publ_flag
C2 Zr1 C3 C2 0.00(18) no
C2 Zr1 C3 C4 -178.5(4) no
C3 Zr1 C2 C1 -159.3(9) no
C3 Zr1 C2 C3 0.00(19) no
C2 Zr1 C4 C3 0.95(17) no
C2 Zr1 C4 C5 178.8(3) no
C4 Zr1 C2 C1 -160.2(8) no
C4 Zr1 C2 C3 -0.89(16) no
C2 Zr1 C5 C4 -1.2(2) no
C2 Zr1 C5 C6 -165.2(8) no
C5 Zr1 C2 C1 -159.5(7) no
C5 Zr1 C2 C3 -0.2(2) no
C2 Zr1 C27 C28 -155.6(3) no
C2 Zr1 C27 C31 89.0(3) no
C27 Zr1 C2 C1 -65.5(8) no
C27 Zr1 C2 C3 93.86(18) no
C2 Zr1 C28 C27 25.6(3) no
C2 Zr1 C28 C29 139.54(17) no
C28 Zr1 C2 C1 -79.0(8) no
C28 Zr1 C2 C3 80.31(19) no
C2 Zr1 C29 C28 -55.5(3) no
C2 Zr1 C29 C30 59.2(3) no
C29 Zr1 C2 C1 -50.8(8) no
C29 Zr1 C2 C3 108.5(2) no
C2 Zr1 C30 C29 -136.9(2) no
C2 Zr1 C30 C31 -22.4(3) no
C30 Zr1 C2 C1 -21.2(8) no
C30 Zr1 C2 C3 138.16(17) no
C2 Zr1 C31 C27 -85.8(3) no
C2 Zr1 C31 C30 159.0(2) no
C31 Zr1 C2 C1 -33.0(8) no
C31 Zr1 C2 C3 126.33(19) no
C2 Zr1 C32 C33 -173.32(17) no
C2 Zr1 C32 C36 -57.9(3) no
C32 Zr1 C2 C1 119.9(8) no
C32 Zr1 C2 C3 -80.78(18) no
C2 Zr1 C33 C32 8.3(3) no
C2 Zr1 C33 C34 -106.3(3) no
C33 Zr1 C2 C1 115.5(7) no
C33 Zr1 C2 C3 -85.2(2) no
C2 Zr1 C34 C33 99.5(3) no
C2 Zr1 C34 C35 -15.2(3) no
C34 Zr1 C2 C1 74.4(8) no
C34 Zr1 C2 C3 -126.25(19) no
C2 Zr1 C35 C34 168.13(19) no
C2 Zr1 C35 C36 54.4(3) no
C35 Zr1 C2 C1 66.2(8) no
C35 Zr1 C2 C3 -134.46(18) no
C2 Zr1 C36 C32 120.4(3) no
C2 Zr1 C36 C35 -124.4(3) no
C36 Zr1 C2 C1 92.5(8) no
C36 Zr1 C2 C3 -108.14(19) no
C3 Zr1 C4 C3 0.0(2) no
C3 Zr1 C4 C5 177.8(4) no
C4 Zr1 C3 C2 178.5(4) no
C4 Zr1 C3 C4 0.0(2) no
C3 Zr1 C5 C4 -1.27(16) no
C3 Zr1 C5 C6 -165.3(8) no
C5 Zr1 C3 C2 179.8(3) no
C5 Zr1 C3 C4 1.35(17) no
C3 Zr1 C27 C28 -121.2(2) no
C3 Zr1 C27 C31 123.4(3) no
C27 Zr1 C3 C2 -81.47(19) no
C27 Zr1 C3 C4 100.1(2) no
C3 Zr1 C28 C27 60.1(2) no
C3 Zr1 C28 C29 174.00(17) no
C28 Zr1 C3 C2 -109.19(18) no
C28 Zr1 C3 C4 72.3(2) no
C3 Zr1 C29 C28 -8.1(3) no
C3 Zr1 C29 C30 106.6(3) no
C29 Zr1 C3 C2 -104.7(2) no
C29 Zr1 C3 C4 76.8(3) no
C3 Zr1 C30 C29 -105.5(3) no
C3 Zr1 C30 C31 9.0(3) no
C30 Zr1 C3 C2 -59.4(3) no
C30 Zr1 C3 C4 122.2(2) no
C3 Zr1 C31 C27 -58.1(3) no
C3 Zr1 C31 C30 -173.40(18) no
C31 Zr1 C3 C2 -54.5(2) no
C31 Zr1 C3 C4 127.02(19) no
C3 Zr1 C32 C33 152.88(18) no
C3 Zr1 C32 C36 -91.7(3) no
C32 Zr1 C3 C2 100.39(19) no
C32 Zr1 C3 C4 -78.1(2) no
C3 Zr1 C33 C32 -30.8(3) no
C3 Zr1 C33 C34 -145.41(19) no
C33 Zr1 C3 C2 116.17(18) no
C33 Zr1 C3 C4 -62.3(3) no
C3 Zr1 C34 C33 53.4(4) no
C3 Zr1 C34 C35 -61.4(3) no
C34 Zr1 C3 C2 87.4(3) no
C34 Zr1 C3 C4 -91.1(3) no
C3 Zr1 C35 C34 140.66(19) no
C3 Zr1 C35 C36 26.9(3) no
C35 Zr1 C3 C2 54.4(3) no
C35 Zr1 C3 C4 -124.07(19) no
C3 Zr1 C36 C32 88.0(3) no
C3 Zr1 C36 C35 -156.8(2) no
C36 Zr1 C3 C2 68.35(19) no
C36 Zr1 C3 C4 -110.1(2) no
C4 Zr1 C5 C4 0.00(19) no
C4 Zr1 C5 C6 -164.1(9) no
C5 Zr1 C4 C3 -177.8(4) no
C5 Zr1 C4 C5 0.00(18) no
C4 Zr1 C27 C28 -90.0(3) no
C4 Zr1 C27 C31 154.7(3) no
C27 Zr1 C4 C3 -78.5(3) no
C27 Zr1 C4 C5 99.3(2) no
C4 Zr1 C28 C27 90.3(2) no
C4 Zr1 C28 C29 -155.8(2) no
C28 Zr1 C4 C3 -110.7(2) no
C28 Zr1 C4 C5 67.1(2) no
C4 Zr1 C29 C28 28.2(3) no
C4 Zr1 C29 C30 142.93(19) no
C29 Zr1 C4 C3 -125.5(2) no
C29 Zr1 C4 C5 52.3(3) no
C4 Zr1 C30 C29 -58.7(4) no
C4 Zr1 C30 C31 55.8(4) no
C30 Zr1 C4 C3 -93.6(3) no
C30 Zr1 C4 C5 84.2(3) no
C4 Zr1 C31 C27 -29.3(4) no
C4 Zr1 C31 C30 -144.58(19) no
C31 Zr1 C4 C3 -63.4(3) no
C31 Zr1 C4 C5 114.4(2) no
C4 Zr1 C32 C33 121.5(2) no
C4 Zr1 C32 C36 -123.0(3) no
C32 Zr1 C4 C3 99.6(2) no
C32 Zr1 C4 C5 -82.6(2) no
C4 Zr1 C33 C32 -59.1(2) no
C4 Zr1 C33 C34 -173.7(2) no
C33 Zr1 C4 C3 126.9(2) no
C33 Zr1 C4 C5 -55.3(2) no
C4 Zr1 C34 C33 8.4(4) no
C4 Zr1 C34 C35 -106.4(3) no
C34 Zr1 C4 C3 122.4(3) no
C34 Zr1 C4 C5 -59.8(3) no
C4 Zr1 C35 C34 104.4(3) no
C4 Zr1 C35 C36 -9.4(4) no
C35 Zr1 C4 C3 77.8(3) no
C35 Zr1 C4 C5 -104.4(3) no
C4 Zr1 C36 C32 57.8(3) no
C4 Zr1 C36 C35 173.0(2) no
C36 Zr1 C4 C3 72.7(3) no
C36 Zr1 C4 C5 -109.5(2) no
C5 Zr1 C27 C28 -56.1(3) no
C5 Zr1 C27 C31 -171.4(3) no
C27 Zr1 C5 C4 -82.5(2) no
C27 Zr1 C5 C6 113.4(8) no
C5 Zr1 C28 C27 122.3(3) no
C5 Zr1 C28 C29 -123.8(3) no
C28 Zr1 C5 C4 -109.5(2) no
C28 Zr1 C5 C6 86.5(8) no
C5 Zr1 C29 C28 54.8(2) no
C5 Zr1 C29 C30 169.6(2) no
C29 Zr1 C5 C4 -136.29(19) no
C29 Zr1 C5 C6 59.7(8) no
C5 Zr1 C30 C29 -13.2(4) no
C5 Zr1 C30 C31 101.2(3) no
C30 Zr1 C5 C4 -129.2(2) no
C30 Zr1 C5 C6 66.8(8) no
C5 Zr1 C31 C27 10.8(4) no
C5 Zr1 C31 C30 -104.5(3) no
C31 Zr1 C5 C4 -88.2(3) no
C31 Zr1 C5 C6 107.7(8) no
C5 Zr1 C32 C33 87.0(2) no
C5 Zr1 C32 C36 -157.5(3) no
C32 Zr1 C5 C4 92.1(2) no
C32 Zr1 C5 C6 -72.0(8) no
C5 Zr1 C33 C32 -87.1(2) no
C5 Zr1 C33 C34 158.3(3) no
C33 Zr1 C5 C4 124.6(2) no
C33 Zr1 C5 C6 -39.4(8) no
C5 Zr1 C34 C33 -22.8(3) no
C5 Zr1 C34 C35 -137.5(2) no
C34 Zr1 C5 C4 136.8(2) no
C34 Zr1 C5 C6 -27.3(8) no
C5 Zr1 C35 C34 57.9(4) no
C5 Zr1 C35 C36 -55.9(4) no
C35 Zr1 C5 C4 107.6(3) no
C35 Zr1 C5 C6 -56.5(9) no
C5 Zr1 C36 C32 23.5(3) no
C5 Zr1 C36 C35 138.7(2) no
C36 Zr1 C5 C4 79.6(3) no
C36 Zr1 C5 C6 -84.4(8) no
C27 Zr1 C28 C27 0.0(3) no
C27 Zr1 C28 C29 113.9(4) no
C28 Zr1 C27 C28 0.0(2) no
C28 Zr1 C27 C31 -115.3(5) no
C27 Zr1 C29 C28 -37.42(18) no
C27 Zr1 C29 C30 77.3(3) no
C29 Zr1 C27 C28 37.85(19) no
C29 Zr1 C27 C31 -77.5(3) no
C27 Zr1 C30 C29 -77.7(3) no
C27 Zr1 C30 C31 36.76(19) no
C30 Zr1 C27 C28 78.5(3) no
C30 Zr1 C27 C31 -36.8(3) no
C27 Zr1 C31 C27 0.0(3) no
C27 Zr1 C31 C30 -115.3(5) no
C31 Zr1 C27 C28 115.3(5) no
C31 Zr1 C27 C31 0.0(3) no
C27 Zr1 C33 C32 -169.7(3) no
C27 Zr1 C33 C34 75.7(4) no
C33 Zr1 C27 C28 22.7(5) no
C33 Zr1 C27 C31 -92.6(4) no
C27 Zr1 C34 C33 -142.1(2) no
C27 Zr1 C34 C35 103.2(3) no
C34 Zr1 C27 C28 68.4(3) no
C34 Zr1 C27 C31 -46.9(4) no
C27 Zr1 C35 C34 -108.5(3) no
C27 Zr1 C35 C36 137.7(3) no
C35 Zr1 C27 C28 113.7(3) no
C35 Zr1 C27 C31 -1.6(4) no
C27 Zr1 C36 C32 166.8(3) no
C27 Zr1 C36 C35 -78.0(5) no
C36 Zr1 C27 C28 158.4(3) no
C36 Zr1 C27 C31 43.1(5) no
C28 Zr1 C29 C28 0.00(19) no
C28 Zr1 C29 C30 114.8(4) no
C29 Zr1 C28 C27 -113.9(3) no
C29 Zr1 C28 C29 0.00(19) no
C28 Zr1 C30 C29 -37.3(2) no
C28 Zr1 C30 C31 77.2(3) no
C30 Zr1 C28 C27 -76.8(3) no
C30 Zr1 C28 C29 37.05(19) no
C28 Zr1 C31 C27 36.9(2) no
C28 Zr1 C31 C30 -78.4(3) no
C31 Zr1 C28 C27 -36.7(2) no
C31 Zr1 C28 C29 77.2(3) no
C28 Zr1 C32 C33 42.9(4) no
C28 Zr1 C32 C36 158.4(3) no
C32 Zr1 C28 C27 166.9(3) no
C32 Zr1 C28 C29 -79.2(4) no
C28 Zr1 C33 C32 -155.63(16) no
C28 Zr1 C33 C34 89.8(3) no
C33 Zr1 C28 C27 -168.00(18) no
C33 Zr1 C28 C29 -54.1(3) no
C28 Zr1 C34 C33 -108.4(3) no
C28 Zr1 C34 C35 136.86(19) no
C34 Zr1 C28 C27 -131.5(2) no
C34 Zr1 C28 C29 -17.6(3) no
C28 Zr1 C35 C34 -63.1(3) no
C28 Zr1 C35 C36 -176.92(18) no
C35 Zr1 C28 C27 -98.9(3) no
C35 Zr1 C28 C29 15.0(4) no
C29 Zr1 C30 C29 0.0(3) no
C29 Zr1 C30 C31 114.5(4) no
C30 Zr1 C29 C28 -114.8(4) no
C30 Zr1 C29 C30 0.0(3) no
C29 Zr1 C31 C27 77.9(3) no
C29 Zr1 C31 C30 -37.42(19) no
C31 Zr1 C29 C28 -77.7(3) no
C31 Zr1 C29 C30 37.10(19) no
C29 Zr1 C32 C33 -2.6(3) no
C29 Zr1 C32 C36 112.9(3) no
C32 Zr1 C29 C28 137.00(18) no
C32 Zr1 C29 C30 -108.2(3) no
C29 Zr1 C33 C32 178.04(17) no
C29 Zr1 C33 C34 63.4(3) no
C33 Zr1 C29 C28 135.60(19) no
C33 Zr1 C29 C30 -109.6(2) no
C29 Zr1 C34 C33 -117.8(3) no
C29 Zr1 C34 C35 127.5(2) no
C34 Zr1 C29 C28 164.2(2) no
C34 Zr1 C29 C30 -81.0(3) no
C29 Zr1 C35 C34 -54.8(3) no
C29 Zr1 C35 C36 -168.6(2) no
C35 Zr1 C29 C28 -169.40(18) no
C35 Zr1 C29 C30 -54.6(3) no
C29 Zr1 C36 C32 -99.2(3) no
C29 Zr1 C36 C35 16.0(4) no
C36 Zr1 C29 C28 -178.13(17) no
C36 Zr1 C29 C30 -63.4(3) no
C30 Zr1 C31 C27 115.3(4) no
C30 Zr1 C31 C30 0.0(2) no
C31 Zr1 C30 C29 -114.5(4) no
C31 Zr1 C30 C31 -0.00(19) no
C30 Zr1 C32 C33 -47.3(3) no
C30 Zr1 C32 C36 68.2(4) no
C32 Zr1 C30 C29 103.0(3) no
C32 Zr1 C30 C31 -142.5(2) no
C30 Zr1 C33 C32 145.80(18) no
C30 Zr1 C33 C34 31.2(3) no
C33 Zr1 C30 C29 78.7(3) no
C33 Zr1 C30 C31 -166.85(17) no
C30 Zr1 C34 C33 -150.2(3) no
C30 Zr1 C34 C35 95.1(3) no
C34 Zr1 C30 C29 94.9(3) no
C34 Zr1 C30 C31 -150.6(3) no
C30 Zr1 C35 C34 -80.8(3) no
C30 Zr1 C35 C36 165.4(3) no
C35 Zr1 C30 C29 127.7(3) no
C35 Zr1 C30 C31 -117.8(3) no
C30 Zr1 C36 C32 -131.5(3) no
C30 Zr1 C36 C35 -16.3(3) no
C36 Zr1 C30 C29 136.3(2) no
C36 Zr1 C30 C31 -109.2(3) no
C31 Zr1 C32 C33 -92.4(5) no
C31 Zr1 C32 C36 23.0(6) no
C32 Zr1 C31 C27 -169.9(3) no
C32 Zr1 C31 C30 74.8(5) no
C31 Zr1 C33 C32 135.0(3) no
C31 Zr1 C33 C34 20.4(4) no
C33 Zr1 C31 C27 134.8(3) no
C33 Zr1 C31 C30 19.5(4) no
C31 Zr1 C34 C33 -166.3(3) no
C31 Zr1 C34 C35 79.0(3) no
C34 Zr1 C31 C27 146.1(3) no
C34 Zr1 C31 C30 30.8(3) no
C31 Zr1 C35 C34 -109.4(3) no
C31 Zr1 C35 C36 136.8(3) no
C35 Zr1 C31 C27 178.8(3) no
C35 Zr1 C31 C30 63.5(3) no
C31 Zr1 C36 C32 -167.8(2) no
C31 Zr1 C36 C35 -52.6(3) no
C36 Zr1 C31 C27 -155.7(3) no
C36 Zr1 C31 C30 89.0(3) no
C32 Zr1 C33 C32 0.00(18) no
C32 Zr1 C33 C34 -114.6(4) no
C33 Zr1 C32 C33 0.00(19) no
C33 Zr1 C32 C36 115.5(4) no
C32 Zr1 C34 C33 37.0(2) no
C32 Zr1 C34 C35 -77.7(3) no
C34 Zr1 C32 C33 -37.3(2) no
C34 Zr1 C32 C36 78.2(3) no
C32 Zr1 C35 C34 77.0(3) no
C32 Zr1 C35 C36 -36.7(2) no
C35 Zr1 C32 C33 -78.5(3) no
C35 Zr1 C32 C36 37.0(3) no
C32 Zr1 C36 C32 0.0(3) no
C32 Zr1 C36 C35 115.2(5) no
C36 Zr1 C32 C33 -115.5(4) no
C36 Zr1 C32 C36 0.0(3) no
C33 Zr1 C34 C33 0.0(3) no
C33 Zr1 C34 C35 -114.7(5) no
C34 Zr1 C33 C32 114.6(4) no
C34 Zr1 C33 C34 0.0(3) no
C33 Zr1 C35 C34 36.9(2) no
C33 Zr1 C35 C36 -76.9(3) no
C35 Zr1 C33 C32 77.1(3) no
C35 Zr1 C33 C34 -37.5(2) no
C33 Zr1 C36 C32 -36.7(3) no
C33 Zr1 C36 C35 78.5(3) no
C36 Zr1 C33 C32 36.70(18) no
C36 Zr1 C33 C34 -77.9(3) no
C34 Zr1 C35 C34 0.0(3) no
C34 Zr1 C35 C36 -113.8(4) no
C35 Zr1 C34 C33 114.7(4) no
C35 Zr1 C34 C35 0.0(2) no
C34 Zr1 C36 C32 -77.2(3) no
C34 Zr1 C36 C35 38.0(2) no
C36 Zr1 C34 C33 77.3(3) no
C36 Zr1 C34 C35 -37.40(19) no
C35 Zr1 C36 C32 -115.2(5) no
C35 Zr1 C36 C35 0.0(3) no
C36 Zr1 C35 C34 113.8(4) no
C36 Zr1 C35 C36 0.0(3) no
C2 C1 C7 C8 -131.6(4) no
C2 C1 C7 C13 104.1(5) no
C2 C1 C7 C14 -14.9(6) no
C7 C1 C2 Zr1 -24.9(11) no
C7 C1 C2 C3 -179.2(4) no
C2 C1 C12 C11 -173.9(4) no
C2 C1 C12 C15 63.2(5) no
C2 C1 C12 C16 -55.6(5) no
C12 C1 C2 Zr1 152.9(7) no
C12 C1 C2 C3 -1.4(7) no
C7 C1 C12 C11 3.9(6) no
C7 C1 C12 C15 -119.0(4) no
C7 C1 C12 C16 122.3(4) no
C12 C1 C7 C8 50.7(5) no
C12 C1 C7 C13 -73.6(5) no
C12 C1 C7 C14 167.3(4) no
Zr1 C2 C3 Zr1 0.000(14) no
Zr1 C2 C3 C4 3.0(8) no
C1 C2 C3 Zr1 170.3(5) no
C1 C2 C3 C4 173.4(6) no
Zr1 C3 C4 Zr1 0.0 no
Zr1 C3 C4 C5 -4.3(8) no
C2 C3 C4 Zr1 -3.1(9) no
C2 C3 C4 C5 -7.3(15) no
Zr1 C4 C5 Zr1 0.0 no
Zr1 C4 C5 C6 172.1(5) no
C3 C4 C5 Zr1 4.2(8) no
C3 C4 C5 C6 176.3(7) no
Zr1 C5 C6 C17 -27.0(11) no
Zr1 C5 C6 C22 155.2(7) no
C4 C5 C6 C17 173.1(4) no
C4 C5 C6 C22 -4.7(7) no
C5 C6 C17 C18 115.8(4) no
C5 C6 C17 C23 -118.5(4) no
C5 C6 C17 C24 -2.5(5) no
C5 C6 C22 C21 -168.6(4) no
C5 C6 C22 C25 70.9(5) no
C5 C6 C22 C26 -48.0(5) no
C17 C6 C22 C21 13.6(5) no
C17 C6 C22 C25 -106.9(4) no
C17 C6 C22 C26 134.2(4) no
C22 C6 C17 C18 -66.5(5) no
C22 C6 C17 C23 59.2(5) no
C22 C6 C17 C24 175.2(3) no
C1 C7 C8 C9 -77.5(5) no
C13 C7 C8 C9 46.3(5) no
C14 C7 C8 C9 161.0(4) no
C7 C8 C9 C10 70.5(5) no
C8 C9 C10 C11 -63.9(5) no
C9 C10 C11 C12 78.8(5) no
C10 C11 C12 C1 -63.5(6) no
C10 C11 C12 C15 59.3(5) no
C10 C11 C12 C16 175.8(4) no
C6 C17 C18 C19 77.0(5) no
C23 C17 C18 C19 -47.5(6) no
C24 C17 C18 C19 -160.7(4) no
C17 C18 C19 C20 -64.3(6) no
C18 C19 C20 C21 66.7(5) no
C19 C20 C21 C22 -83.9(5) no
C20 C21 C22 C6 55.1(6) no
C20 C21 C22 C25 177.0(4) no
C20 C21 C22 C26 -67.6(5) no
Zr1 C27 C28 Zr1 0.0 no
Zr1 C27 C28 C29 -65.7(3) no
Zr1 C27 C31 Zr1 0.000(12) no
Zr1 C27 C31 C30 66.0(3) no
C28 C27 C31 Zr1 -65.5(4) no
C28 C27 C31 C30 0.5(6) no
C31 C27 C28 Zr1 65.6(4) no
C31 C27 C28 C29 -0.1(5) no
Zr1 C28 C29 Zr1 0.000(12) no
Zr1 C28 C29 C30 -67.5(3) no
C27 C28 C29 Zr1 67.1(4) no
C27 C28 C29 C30 -0.3(5) no
Zr1 C29 C30 Zr1 0.0 no
Zr1 C29 C30 C31 -67.1(3) no
C28 C29 C30 Zr1 67.8(4) no
C28 C29 C30 C31 0.7(6) no
Zr1 C30 C31 Zr1 0.0 no
Zr1 C30 C31 C27 -66.8(3) no
C29 C30 C31 Zr1 66.1(4) no
C29 C30 C31 C27 -0.7(6) no
Zr1 C32 C33 Zr1 0.0 no
Zr1 C32 C33 C34 66.1(3) no
Zr1 C32 C36 Zr1 0.000(17) no
Zr1 C32 C36 C35 -65.4(3) no
C33 C32 C36 Zr1 66.2(4) no
C33 C32 C36 C35 0.8(5) no
C36 C32 C33 Zr1 -66.2(4) no
C36 C32 C33 C34 -0.2(5) no
Zr1 C33 C34 Zr1 0.000(11) no
Zr1 C33 C34 C35 66.1(3) no
C32 C33 C34 Zr1 -66.6(4) no
C32 C33 C34 C35 -0.6(6) no
Zr1 C34 C35 Zr1 0.000(11) no
Zr1 C34 C35 C36 68.0(3) no
C33 C34 C35 Zr1 -67.0(4) no
C33 C34 C35 C36 1.1(6) no
Zr1 C35 C36 Zr1 -0.000(17) no
Zr1 C35 C36 C32 66.3(3) no
C34 C35 C36 Zr1 -67.4(4) no
C34 C35 C36 C32 -1.1(5) no
